data_1576551
loop_
_publ_author_name
'Sapegin, Denis A.'
'Kuznetsov, Danila A.'
'Penny, Edward J.'
'Cockcroft, Jeremy K.'
'Bear, Joseph C.'

_publ_section_title
;
 Molecular insight into a disulfonimide-bearing diol: synthesis,
 characterisation and access to poly(disulfonimide)s
;
_journal_issue 6
_journal_name_full 'Polymer Chemistry'
_journal_page_first 679
_journal_page_last 689
_journal_paper_doi 10.1039/D5PY01171J
_journal_volume 17
_journal_year 2026
_chemical_formula_moiety '2(C5 H5 O2)'
_chemical_formula_sum 'C10 H10 O4'
_chemical_formula_weight 194.18
_chemical_name_systematic 'Dimethyl terephthalate (II)'
_space_group_crystal_system triclinic
_space_group_IT_number 2
_space_group_name_Hall '-P 1'
_space_group_name_H-M_alt 'P -1'
_atom_sites_solution_hydrogens difmap
_atom_sites_solution_primary dual
_audit_creation_date 2025-10-08
_audit_creation_method
;
Olex2 1.5
(compiled 2024.02.16 svn.r378c4104 for OlexSys, GUI svn.r6928)
;
_audit_update_record
;
2025-10-24 deposited with the CCDC.	2026-01-12 downloaded from the CCDC.
;
_cell_angle_alpha 77.306(4)
_cell_angle_beta 84.190(3)
_cell_angle_gamma 89.289(3)
_cell_formula_units_Z 2
_cell_length_a 3.84270(10)
_cell_length_b 10.7309(4)
_cell_length_c 11.2638(5)
_cell_measurement_reflns_used 3655
_cell_measurement_temperature 150
_cell_measurement_theta_max 76.4640
_cell_measurement_theta_min 4.2130
_cell_volume 450.77(3)
_computing_cell_refinement 'CrysAlisPro 1.171.43.143a (Rigaku OD, 2024)'
_computing_data_collection 'CrysAlisPro system (CCD 43.143a 64-bit (release 25-10-2024))'
_computing_data_reduction 'CrysAlisPro 1.171.43.143a (Rigaku OD, 2024)'
_computing_molecular_graphics 'Olex2 1.5 (Dolomanov et al., 2009)'
_computing_publication_material 'Olex2 1.5 (Dolomanov et al., 2009)'
_computing_structure_refinement 'SHELXL 2014/7 (Sheldrick, 2015)'
_computing_structure_solution 'SHELXT 2014/5 (Sheldrick, 2014)'
_diffrn_ambient_environment N~2~
_diffrn_ambient_temperature 150
_diffrn_detector 'Hybrid Pixel Array Detector'
_diffrn_detector_area_resol_mean 10.0000
_diffrn_detector_type 'HyPix-Arc 100'
_diffrn_measured_fraction_theta_full 0.999
_diffrn_measured_fraction_theta_max 0.970
_diffrn_measurement_details
;
List of Runs (angles in degrees, time in seconds):

  # Type    Start    End  Width  t~exp~   \w     \q     \k     \f   Frames
#--------------------------------------------------------------------------
  1  \w     54.00  79.00   0.50    1.00    --   50.49-149.00  -7.00   50
  2  \w     43.00  69.00   0.50    1.00    --   50.49-123.00 155.00   52
  3  \w    102.00 136.00   0.50    1.00    --  102.86 123.00-124.00   68
  4  \w     67.00  93.00   0.50    1.00    --  102.86-123.00 155.00   52
  5  \w    106.00 132.00   0.50    1.00    --  102.86-149.00  -7.00   52
  6  \w     97.00 122.00   0.50    1.00    --  102.86 149.00  38.00   50
  7  \w    -43.00 -14.00   0.50    1.00    --    2.00 121.00-118.11   58
  8  \w      0.00  25.00   0.50    1.00    --   30.00  99.00-117.49   50
  9  \w     -3.00  22.00   0.50    1.00    --   30.00 100.00 160.68   50
 10  \w      4.00  33.00   0.50    1.00    --   34.00  94.00  50.33   58
 11  \w      9.00  35.00   0.50    1.00    --   38.00  94.00 -25.26   52
 12  \w     39.00  97.00   0.50    1.00    --   50.35-125.00-120.00  116
 13  \w     31.00  67.00   0.50    1.00    --   50.49  77.00-120.00   72
 14  \w     15.00  40.00   0.50    1.00    --   50.49 -77.00-150.00   50
 15  \w      9.00  61.00   0.50    1.00    --   50.49 -77.00 120.00  104
 16  \w     88.00 113.00   0.50    1.00    --   50.49  77.00-120.00   50
 17  \w     26.00  82.00   0.50    1.00    --   50.49 -99.00 -30.00  112
 18  \w     80.00 114.00   0.50    1.00    --   54.00  82.00 169.60   68
 19  \w     33.00  60.00   0.50    1.00    --   54.00  82.00 -37.52   54
 20  \w     40.00  67.00   0.50    1.00    --   54.00  83.00  48.02   54
 21  \w     78.00 109.00   0.50    1.00    --   54.00  23.00 108.03   62
 22  \w     42.00  69.00   0.50    1.00    --   54.00  23.00 108.03   54
 23  \w     32.00  71.00   0.50    1.00    --   54.00  82.00 169.60   78
 24  \w     43.00  78.00   0.50    1.00    --   58.00  69.00 -58.78   70
 25  \w     83.00 116.00   0.50    1.00    --   58.00  69.00 -58.78   66
 26  \w     42.00  74.00   0.50    1.00    --   58.00  71.00 -44.88   64
 27  \w     36.00  66.00   0.50    1.00    --   58.00  83.00-119.35   60
 28  \w     40.00  96.00   0.50    1.00    --   62.00  82.00-115.44  112
 29  \w     73.00 123.00   0.50    1.00    --   62.00  77.00 -22.44  100
 30  \w     42.00  67.00   0.50    1.00    --   62.00  77.00 -22.44   50
 31  \w     49.00  80.00   0.50    1.00    --   66.00  72.00 161.82   62
 32  \w     46.00  71.00   0.50    1.00    --   66.00  77.00 117.17   50
 33  \w     87.00 123.00   0.50    1.00    --   66.00  83.00   0.62   72
 34  \w     81.00 128.00   0.50    1.00    --   66.00  77.00 117.17   94
 35  \w     43.00  73.00   0.50    1.00    --   66.00  83.00   0.62   60
 36  \w     91.00 121.00   0.50    1.00    --   70.00  82.00  82.12   60
 37  \w     95.00 129.00   0.50    1.00    --   70.00  83.00 164.55   68
 38  \w     48.00  80.00   0.50    1.00    --   70.00  82.00  82.12   64
 39  \w     47.00  81.00   0.50    1.00    --   70.00  83.00 164.55   68
 40  \w    107.00 150.00   0.50    1.00    --  102.86  57.00  60.00   86
 41  \w     81.00 106.00   0.50    1.00    --  102.86 -99.00  30.00   50
 42  \w     91.00 117.00   0.50    1.00    --  102.86  57.00-150.00   52
 43  \w     93.00 122.00   0.50    1.00    --  102.86  57.00  30.00   58
 44  \w    119.00 145.00   0.50    1.00    --  102.86  77.00 -90.00   52
 45  \w     42.00  74.00   0.50    1.00    --  102.86 -99.00  30.00   64
 46  \w     84.00 109.00   0.50    1.00    --  102.86  77.00 -90.00   50
 47  \w     95.00 133.00   0.50    1.00    --  102.86  57.00 150.00   76
 48  \w     91.00 125.00   0.50    1.00    --  102.86  57.00 120.00   68
 49  \w    146.00 171.00   0.50    1.00    --  102.86  57.00   0.00   50
 50  \w     94.00 119.00   0.50    1.00    --  102.86  57.00   0.00   50
 51  \w     94.00 124.00   0.50    1.00    --  102.86  57.00-120.00   60
 52  \w     83.00 109.00   0.50    1.00    --  102.86  77.00  90.00   52
 53  \w    119.00 147.00   0.50    1.00    --  102.86  77.00 -60.00   56
 54  \w     75.00 115.00   0.50    1.00    --  102.86-125.00-150.00   80
 55  \w     45.00  71.00   0.50    1.00    --  102.86-125.00-150.00   52
 56  \w     91.00 157.00   0.50    1.00    --  102.86  57.00  90.00  132
 57  \w     84.00 114.00   0.50    1.00    --  102.86  77.00  30.00   60
 58  \w    122.00 155.00   0.50    1.00    --  102.86  77.00 -30.00   66
 59  \w     83.00 111.00   0.50    1.00    --  102.86  77.00-150.00   56
 60  \w     84.00 110.00   0.50    1.00    --  102.86  77.00 -30.00   52
 61  \w    117.00 162.00   0.50    1.00    --  102.86  77.00 120.00   90
 62  \w     93.00 119.00   0.50    1.00    --  102.86  57.00-180.00   52
 63  \w    127.00 163.00   0.50    1.00    --  102.86  77.00-180.00   72
 64  \w     85.00 111.00   0.50    1.00    --  102.86  77.00 120.00   52
 65  \w     83.00 118.00   0.50    1.00    --  102.86  77.00-180.00   70
 66  \w     83.00 123.00   0.50    1.00    --  102.86 -77.00-150.00   80
 67  \w     97.00 123.00   0.50    1.00    --  102.86  57.00 -90.00   52
 68  \w     45.00  75.00   0.50    1.00    --  102.86 -77.00-150.00   60
 69  \w     83.00 138.00   0.50    1.00    --  102.86  77.00-120.00  110
 70  \w    145.00 170.00   0.50    1.00    --  102.86  57.00-150.00   50
 71  \w     83.00 108.00   0.50    1.00    --  102.86  77.00 -60.00   50
 72  \w     39.00  96.00   0.50    1.00    --  108.02 -38.00 171.20  114
 73  \w     44.00 129.00   0.50    1.00    --  108.02 -21.00   6.89  170
 74  \w     45.00 112.00   0.50    1.00    --  108.02 -61.00 112.06  134
 75  \w     45.00 119.00   0.50    1.00    --  108.02 -66.00 -20.76  148
 76  \w     53.00  88.00   0.50    1.00    --  108.02 -69.00-134.77   70
 77  \w     74.00 116.00   0.50    1.00    --  108.02 -47.00-133.42   84
 78  \w     99.00 124.00   0.50    1.00    --  108.02 -23.00 -56.74   50
 79  \w     41.00  82.00   0.50    1.00    --  108.02 -23.00 -56.74   82
;
_diffrn_measurement_device 'four-circle diffractometer'
_diffrn_measurement_device_type 'SuperNova, Dual, Cu at home/near, HyPix-Arc 100'
_diffrn_measurement_method '\w scans'
_diffrn_orient_matrix_type 'CrysAlisPro convention (1999,Acta A55,543-557)'
_diffrn_orient_matrix_UB_11 0.1075812000
_diffrn_orient_matrix_UB_12 0.0622542000
_diffrn_orient_matrix_UB_13 -0.1353576000
_diffrn_orient_matrix_UB_21 -0.1054662000
_diffrn_orient_matrix_UB_22 -0.1231856000
_diffrn_orient_matrix_UB_23 -0.0369037000
_diffrn_orient_matrix_UB_31 -0.3737744000
_diffrn_orient_matrix_UB_32 0.0510685000
_diffrn_orient_matrix_UB_33 -0.0132038000
_diffrn_radiation_monochromator mirror
_diffrn_radiation_probe x-ray
_diffrn_radiation_type 'Cu K\a'
_diffrn_radiation_wavelength 1.54184
_diffrn_reflns_av_R_equivalents 0.0530
_diffrn_reflns_av_unetI/netI 0.0428
_diffrn_reflns_Laue_measured_fraction_full 0.999
_diffrn_reflns_Laue_measured_fraction_max 0.970
_diffrn_reflns_limit_h_max 4
_diffrn_reflns_limit_h_min -4
_diffrn_reflns_limit_k_max 13
_diffrn_reflns_limit_k_min -13
_diffrn_reflns_limit_l_max 14
_diffrn_reflns_limit_l_min -14
_diffrn_reflns_number 9019
_diffrn_reflns_point_group_measured_fraction_full 0.999
_diffrn_reflns_point_group_measured_fraction_max 0.970
_diffrn_reflns_theta_full 67.684
_diffrn_reflns_theta_max 78.401
_diffrn_reflns_theta_min 4.044
_diffrn_source 'micro-focus sealed X-ray tube'
_diffrn_source_type 'SuperNova (Cu) X-ray Source'
_exptl_absorpt_coefficient_mu 0.941
_exptl_absorpt_correction_T_max 1.000
_exptl_absorpt_correction_T_min 0.630
_exptl_absorpt_correction_type gaussian
_exptl_absorpt_process_details
;
CrysAlisPro 1.171.43.143a (Rigaku Oxford Diffraction, 2024)
Numerical absorption correction based on gaussian integration over
a multifaceted crystal model
Empirical absorption correction using spherical harmonics,
implemented in SCALE3 ABSPACK scaling algorithm.
;
_exptl_crystal_colour 'clear colourless'
_exptl_crystal_colour_lustre clear
_exptl_crystal_colour_primary colourless
_exptl_crystal_density_diffrn 1.431
_exptl_crystal_description plank
_exptl_crystal_F_000 204
_exptl_crystal_size_max 0.281
_exptl_crystal_size_mid 0.091
_exptl_crystal_size_min 0.019
_refine_diff_density_max 0.231
_refine_diff_density_min -0.212
_refine_diff_density_rms 0.044
_refine_ls_extinction_method none
_refine_ls_goodness_of_fit_ref 1.029
_refine_ls_hydrogen_treatment refall
_refine_ls_matrix_type full
_refine_ls_number_parameters 163
_refine_ls_number_reflns 1876
_refine_ls_number_restraints 0
_refine_ls_restrained_S_all 1.029
_refine_ls_R_factor_all 0.0537
_refine_ls_R_factor_gt 0.0421
_refine_ls_shift/su_max 0.000
_refine_ls_shift/su_mean 0.000
_refine_ls_structure_factor_coef Fsqd
_refine_ls_weighting_details 'w=1/[\s^2^(Fo^2^)+(0.0617P)^2^+0.0717P] where P=(Fo^2^+2Fc^2^)/3'
_refine_ls_weighting_scheme calc
_refine_ls_wR_factor_gt 0.1131
_refine_ls_wR_factor_ref 0.1215
_reflns_Friedel_coverage 0.000
_reflns_number_gt 1458
_reflns_number_total 1876
_reflns_threshold_expression 'I > 2\s(I)'
_cod_data_source_file d5py01171j2.cif
_cod_data_source_block exp_858
_cod_database_code 1576551
_shelx_shelxl_version_number 2014/7
_chemical_oxdiff_formula 'C10 H10 O4'
_chemical_oxdiff_usercomment 'New polymorph?'
_shelx_space_group_comment
;
The symmetry employed for this shelxl refinement is uniquely defined
by the following loop, which should always be used as a source of
symmetry information in preference to the above space-group names.
They are only intended as comments.
;
_shelx_estimated_absorpt_t_max 0.982
_shelx_estimated_absorpt_t_min 0.778
_olex2_refinement_description
;
1. Uiso/Uaniso restraints and constraints
Uiso(H5AA) = Uiso(H5AB) = Uiso(H5AC)
Uiso(H5BA) = Uiso(H5BB) = Uiso(H5BC)
;
_olex2_submission_special_instructions 'No special instructions were received'
_oxdiff_exptl_absorpt_empirical_details
;
Empirical correction (ABSPACK) includes:
- Absorption correction using spherical harmonics
- Frame scaling
;
_oxdiff_exptl_absorpt_empirical_full_max 2.683
_oxdiff_exptl_absorpt_empirical_full_min 0.590

loop_
_space_group_symop_operation_xyz
'x, y, z'
'-x, -y, -z'

loop_
_atom_site_label
_atom_site_type_symbol
_atom_site_fract_x
_atom_site_fract_y
_atom_site_fract_z
_atom_site_U_iso_or_equiv
_atom_site_adp_type
_atom_site_occupancy
_atom_site_site_symmetry_order
_atom_site_calc_flag
_atom_site_refinement_flags_posn
_atom_site_refinement_flags_adp
_atom_site_refinement_flags_occupancy
_atom_site_disorder_assembly
_atom_site_disorder_group
O1A O 0.9068(3) 0.72828(9) 0.36416(9) 0.0344(3) Uani 1 1 d . . . A 1
O2A O 0.6513(3) 0.67134(10) 0.55659(10) 0.0434(3) Uani 1 1 d . . . A 1
C1A C 0.8974(4) 1.03743(13) 0.60848(13) 0.0272(3) Uani 1 1 d . . . A 1
H1A H 0.829(4) 1.0637(15) 0.6837(15) 0.030(4) Uiso 1 1 d . . . B 1
C2A C 0.8109(4) 0.91612(13) 0.59637(13) 0.0277(3) Uani 1 1 d . . . A 1
H2A H 0.671(4) 0.8583(15) 0.6627(14) 0.030(4) Uiso 1 1 d . . . C 1
C3A C 0.9131(4) 0.87853(12) 0.48747(12) 0.0263(3) Uani 1 1 d . . . A 1
C4A C 0.8086(4) 0.74858(13) 0.47585(13) 0.0288(3) Uani 1 1 d . . . A 1
C5A C 0.8085(5) 0.60584(15) 0.34258(17) 0.0387(4) Uani 1 1 d . . . A 1
H5AA H 0.890(6) 0.6097(19) 0.259(2) 0.058(3) Uiso 1 1 d . . . D 1
H5AB H 0.920(6) 0.538(2) 0.3953(18) 0.058(3) Uiso 1 1 d . . . E 1
H5AC H 0.554(6) 0.5982(19) 0.3526(18) 0.058(3) Uiso 1 1 d . . . F 1
O1B O 0.2253(3) 0.74728(9) 0.86302(9) 0.0349(3) Uani 1 1 d . . . G 2
O2B O 0.3377(3) 0.65382(10) 1.05344(10) 0.0413(3) Uani 1 1 d . . . G 2
C1B C 0.4541(4) 1.10687(13) 0.90772(13) 0.0279(3) Uani 1 1 d . . . G 2
H1B H 0.420(4) 1.1835(16) 0.8434(15) 0.034(4) Uiso 1 1 d . . . H 2
C2B C 0.3697(4) 0.98648(13) 0.89279(13) 0.0269(3) Uani 1 1 d . . . G 2
H2B H 0.273(4) 0.9785(15) 0.8189(16) 0.036(4) Uiso 1 1 d . . . I 2
C3B C 0.4142(3) 0.87933(12) 0.98532(12) 0.0254(3) Uani 1 1 d . . . G 2
C4B C 0.3232(4) 0.74808(13) 0.97320(13) 0.0283(3) Uani 1 1 d . . . G 2
C5B C 0.1289(5) 0.62358(15) 0.84321(17) 0.0382(4) Uani 1 1 d . . . G 2
H5BA H -0.062(5) 0.5888(19) 0.9013(18) 0.051(3) Uiso 1 1 d . . . J 2
H5BB H 0.072(5) 0.6404(18) 0.7605(18) 0.051(3) Uiso 1 1 d . . . K 2
H5BC H 0.332(5) 0.5649(19) 0.8529(17) 0.051(3) Uiso 1 1 d . . . L 2

loop_
_atom_site_aniso_label
_atom_site_aniso_U_11
_atom_site_aniso_U_22
_atom_site_aniso_U_33
_atom_site_aniso_U_23
_atom_site_aniso_U_13
_atom_site_aniso_U_12
O1A 0.0440(7) 0.0282(5) 0.0324(6) -0.0090(4) -0.0043(5) -0.0041(4)
O2A 0.0536(8) 0.0308(6) 0.0434(7) -0.0075(5) 0.0068(5) -0.0099(5)
C1A 0.0260(8) 0.0299(7) 0.0257(7) -0.0062(5) -0.0027(5) 0.0011(6)
C2A 0.0254(8) 0.0283(7) 0.0270(7) -0.0014(5) -0.0016(5) -0.0011(5)
C3A 0.0238(8) 0.0253(7) 0.0292(7) -0.0037(5) -0.0056(5) 0.0019(5)
C4A 0.0274(8) 0.0274(7) 0.0309(7) -0.0042(5) -0.0049(6) 0.0013(6)
C5A 0.0476(11) 0.0291(8) 0.0421(9) -0.0115(7) -0.0100(8) -0.0015(7)
O1B 0.0455(7) 0.0277(5) 0.0336(6) -0.0096(4) -0.0072(5) -0.0052(4)
O2B 0.0586(8) 0.0257(6) 0.0389(6) -0.0034(5) -0.0095(5) -0.0048(5)
C1B 0.0284(8) 0.0272(7) 0.0272(7) -0.0036(5) -0.0029(6) 0.0010(5)
C2B 0.0250(8) 0.0310(7) 0.0252(7) -0.0071(5) -0.0037(5) 0.0005(6)
C3B 0.0214(7) 0.0268(7) 0.0279(7) -0.0076(5) 0.0011(5) -0.0003(5)
C4B 0.0258(8) 0.0285(7) 0.0302(7) -0.0071(6) -0.0001(6) -0.0001(5)
C5B 0.0444(10) 0.0311(8) 0.0429(9) -0.0143(7) -0.0076(7) -0.0058(7)

loop_
_atom_type_symbol
_atom_type_description
_atom_type_scat_dispersion_real
_atom_type_scat_dispersion_imag
_atom_type_scat_source
C C 0.0181 0.0091 'International Tables Vol C Tables 4.2.6.8 and 6.1.1.4'
H H 0.0000 0.0000 'International Tables Vol C Tables 4.2.6.8 and 6.1.1.4'
O O 0.0492 0.0322 'International Tables Vol C Tables 4.2.6.8 and 6.1.1.4'

loop_
_exptl_crystal_face_index_h
_exptl_crystal_face_index_k
_exptl_crystal_face_index_l
_exptl_crystal_face_perp_dist
0 0 1 0.0097
0 0 -1 0.0097
2 -1 1 0.1287
0 7 4 0.0313
0 -7 -4 0.0481
-2 2 -1 0.1134
0 7 0 0.0321
0 -7 0 0.0468

loop_
_geom_angle_atom_site_label_1
_geom_angle_atom_site_label_2
_geom_angle_atom_site_label_3
_geom_angle
_geom_angle_site_symmetry_1
_geom_angle_site_symmetry_3
_geom_angle_publ_flag
C4A O1A C5A 116.24(12) . . ?
C2A C1A H1A 120.1(9) . . ?
C2A C1A C3A 120.35(13) . 2_776 ?
C3A C1A H1A 119.6(9) 2_776 . ?
C1A C2A H2A 120.3(9) . . ?
C1A C2A C3A 119.70(13) . . ?
C3A C2A H2A 120.0(9) . . ?
C1A C3A C4A 121.49(12) 2_776 . ?
C2A C3A C1A 119.95(13) . 2_776 ?
C2A C3A C4A 118.55(12) . . ?
O1A C4A C3A 112.02(12) . . ?
O2A C4A O1A 123.77(13) . . ?
O2A C4A C3A 124.21(13) . . ?
O1A C5A H5AA 104.7(12) . . ?
O1A C5A H5AB 110.5(12) . . ?
O1A C5A H5AC 108.9(12) . . ?
H5AA C5A H5AB 110.7(17) . . ?
H5AA C5A H5AC 108.7(17) . . ?
H5AB C5A H5AC 112.9(17) . . ?
C4B O1B C5B 116.06(12) . . ?
C2B C1B H1B 120.7(9) . . ?
C2B C1B C3B 119.98(13) . 2_677 ?
C3B C1B H1B 119.3(9) 2_677 . ?
C1B C2B H2B 119.1(10) . . ?
C1B C2B C3B 120.03(13) . . ?
C3B C2B H2B 120.9(10) . . ?
C1B C3B C2B 119.99(13) 2_677 . ?
C1B C3B C4B 118.36(12) 2_677 . ?
C2B C3B C4B 121.65(13) . . ?
O1B C4B C3B 112.20(12) . . ?
O2B C4B O1B 123.91(13) . . ?
O2B C4B C3B 123.89(13) . . ?
O1B C5B H5BA 109.2(11) . . ?
O1B C5B H5BB 104.8(11) . . ?
O1B C5B H5BC 109.7(11) . . ?
H5BA C5B H5BB 113.2(17) . . ?
H5BA C5B H5BC 109.8(16) . . ?
H5BB C5B H5BC 110.1(15) . . ?

loop_
_geom_bond_atom_site_label_1
_geom_bond_atom_site_label_2
_geom_bond_distance
_geom_bond_site_symmetry_2
_geom_bond_publ_flag
O1A C4A 1.3397(17) . ?
O1A C5A 1.4489(18) . ?
O2A C4A 1.2039(17) . ?
C1A H1A 0.961(16) . ?
C1A C2A 1.386(2) . ?
C1A C3A 1.3930(19) 2_776 ?
C2A H2A 0.977(16) . ?
C2A C3A 1.392(2) . ?
C3A C1A 1.3930(19) 2_776 ?
C3A C4A 1.4924(19) . ?
C5A H5AA 0.96(2) . ?
C5A H5AB 0.96(2) . ?
C5A H5AC 0.97(2) . ?
O1B C4B 1.3345(17) . ?
O1B C5B 1.4520(17) . ?
O2B C4B 1.2042(18) . ?
C1B H1B 0.987(16) . ?
C1B C2B 1.385(2) . ?
C1B C3B 1.3905(19) 2_677 ?
C2B H2B 0.965(17) . ?
C2B C3B 1.394(2) . ?
C3B C1B 1.3905(19) 2_677 ?
C3B C4B 1.4936(19) . ?
C5B H5BA 0.95(2) . ?
C5B H5BB 0.96(2) . ?
C5B H5BC 1.00(2) . ?

loop_
_geom_torsion_atom_site_label_1
_geom_torsion_atom_site_label_2
_geom_torsion_atom_site_label_3
_geom_torsion_atom_site_label_4
_geom_torsion
_geom_torsion_site_symmetry_1
_geom_torsion_site_symmetry_2
_geom_torsion_site_symmetry_3
_geom_torsion_site_symmetry_4
_geom_torsion_publ_flag
C1A C2A C3A C1A 0.3(2) . . . 2_776 ?
C1A C2A C3A C4A -178.49(13) . . . . ?
C1A C3A C4A O1A -2.4(2) 2_776 . . . ?
C1A C3A C4A O2A 178.41(14) 2_776 . . . ?
C2A C3A C4A O1A 176.34(13) . . . . ?
C2A C3A C4A O2A -2.9(2) . . . . ?
C3A C1A C2A C3A -0.3(2) 2_776 . . . ?
C5A O1A C4A O2A 0.9(2) . . . . ?
C5A O1A C4A C3A -178.32(13) . . . . ?
C1B C2B C3B C1B -0.5(2) . . . 2_677 ?
C1B C2B C3B C4B 179.44(13) . . . . ?
C1B C3B C4B O1B -175.25(12) 2_677 . . . ?
C1B C3B C4B O2B 4.5(2) 2_677 . . . ?
C2B C3B C4B O1B 4.82(19) . . . . ?
C2B C3B C4B O2B -175.42(14) . . . . ?
C3B C1B C2B C3B 0.5(2) 2_677 . . . ?
C5B O1B C4B O2B 0.7(2) . . . . ?
C5B O1B C4B C3B -179.51(13) . . . . ?

loop_
_exptl_oxdiff_crystal_face_indexfrac_h
_exptl_oxdiff_crystal_face_indexfrac_k
_exptl_oxdiff_crystal_face_indexfrac_l
_exptl_oxdiff_crystal_face_x
_exptl_oxdiff_crystal_face_y
_exptl_oxdiff_crystal_face_z
-0.0000 0.0000 1.0000 -0.1354 -0.0369 -0.0132
0.0000 -0.0000 -1.0000 0.1354 0.0369 0.0132
2.4121 -1.3723 1.4145 -0.0174 -0.1376 -0.9903
0.1317 6.5551 3.9237 -0.1089 -0.9662 0.2337
0.0555 -6.5928 -3.7739 0.1064 0.9455 -0.3076
-2.3836 1.7842 -1.1493 0.0102 0.0740 0.9972
0.0352 6.8034 0.0485 0.4208 -0.8436 0.3337
0.1819 -6.7760 0.0280 -0.4061 0.8145 -0.4144
